data_4314236
loop_
_publ_author_name
'Lydia Karmazin'
'Marinella Mazzanti'
'Jacques P\'ecaut'

_publ_section_title
;
 Oxidation Chemistry of Uranium(III) Complexes of Tpa: Synthesis and
 Structural Studies of Oxo, Hydroxo, and Alkoxo Complexes of Uranium(IV)
;
_journal_name_full 'Inorganic Chemistry'
_journal_page_first 5900
_journal_page_last 5908
_journal_paper_doi 10.1021/ic0343004
_journal_volume 42
_journal_year 2003
_chemical_formula_sum 'C20 H24 I2 N4 O2 U'
_chemical_formula_weight 844.26
_chemical_name_systematic
;
 ?
;
_space_group_IT_number 14
_symmetry_cell_setting monoclinic
_symmetry_space_group_name_Hall '-P 2ybc'
_symmetry_space_group_name_H-M 'P 1 21/c 1'
_atom_sites_solution_hydrogens geom
_atom_sites_solution_primary direct
_atom_sites_solution_secondary difmap
_audit_creation_method SHELXL-97
_cell_angle_alpha 90.00
_cell_angle_beta 112.3610(10)
_cell_angle_gamma 90.00
_cell_formula_units_Z 4
_cell_length_a 17.6179(8)
_cell_length_b 9.8545(4)
_cell_length_c 15.2360(7)
_cell_measurement_temperature 193(2)
_cell_volume 2446.30(19)
_computing_cell_refinement 'Bruker SMART'
_computing_data_collection 'Bruker SMART'
_computing_data_reduction 'Bruker SHELXTL'
_computing_molecular_graphics 'Bruker SHELXTL'
_computing_publication_material 'Bruker SHELXTL'
_computing_structure_refinement 'SHELXL-97 (Sheldrick, 1997)'
_computing_structure_solution 'SHELXS-97 (Sheldrick, 1990)'
_diffrn_ambient_temperature 193(2)
_diffrn_measured_fraction_theta_full 0.912
_diffrn_measured_fraction_theta_max 0.912
_diffrn_measurement_device_type 'CCD area detector'
_diffrn_measurement_method 'phi and omega scans'
_diffrn_radiation_monochromator graphite
_diffrn_radiation_source 'fine-focus sealed tube'
_diffrn_radiation_type MoK\a
_diffrn_radiation_wavelength 0.71073
_diffrn_reflns_av_R_equivalents 0.0421
_diffrn_reflns_av_sigmaI/netI 0.0393
_diffrn_reflns_limit_h_max 23
_diffrn_reflns_limit_h_min -23
_diffrn_reflns_limit_k_max 13
_diffrn_reflns_limit_k_min -11
_diffrn_reflns_limit_l_max 19
_diffrn_reflns_limit_l_min -20
_diffrn_reflns_number 15185
_diffrn_reflns_theta_full 28.89
_diffrn_reflns_theta_max 28.89
_diffrn_reflns_theta_min 2.42
_exptl_absorpt_coefficient_mu 9.181
_exptl_absorpt_correction_type none
_exptl_crystal_colour orange
_exptl_crystal_density_diffrn 2.292
_exptl_crystal_density_method 'not measured'
_exptl_crystal_F_000 1544
_exptl_crystal_size_max 0.3
_exptl_crystal_size_mid 0.35
_exptl_crystal_size_min 0.5
_refine_diff_density_max 1.678
_refine_diff_density_min -2.386
_refine_diff_density_rms 0.200
_refine_ls_extinction_method none
_refine_ls_goodness_of_fit_ref 1.016
_refine_ls_hydrogen_treatment mixed
_refine_ls_matrix_type full
_refine_ls_number_parameters 358
_refine_ls_number_reflns 5880
_refine_ls_number_restraints 0
_refine_ls_restrained_S_all 1.016
_refine_ls_R_factor_all 0.0390
_refine_ls_R_factor_gt 0.0308
_refine_ls_shift/su_max 0.359
_refine_ls_shift/su_mean 0.026
_refine_ls_structure_factor_coef Fsqd
_refine_ls_weighting_details 'calc w=1/[\s^2^(Fo^2^)+(0.0440P)^2^+0.0000P] where P=(Fo^2^+2Fc^2^)/3'
_refine_ls_weighting_scheme calc
_refine_ls_wR_factor_gt 0.0715
_refine_ls_wR_factor_ref 0.0737
_reflns_number_gt 4913
_reflns_number_total 5880
_reflns_threshold_expression >2sigma(I)
_cod_data_source_file ic0343004si20030702_093145_4.cif
_cod_data_source_block complex4,U(tpa)(OMe)2I2]
_cod_depositor_comments
;
The following automatic conversions were performed:

'_symmetry_cell_setting' value 'Monoclinic' changed to 'monoclinic'
according to the built-in table from CIF Core dictionary named
'cif_core.dic' version 2.4.1 from 2010-06-29.

Automatic conversion script
Id: cif_fix_values 1646 2011-03-28 12:23:43Z adriana 
;
_cod_database_code 4314236

loop_
_symmetry_equiv_pos_as_xyz
'x, y, z'
'-x, y+1/2, -z+1/2'
'-x, -y, -z'
'x, -y-1/2, z-1/2'

loop_
_atom_site_label
_atom_site_type_symbol
_atom_site_fract_x
_atom_site_fract_y
_atom_site_fract_z
_atom_site_U_iso_or_equiv
_atom_site_adp_type
_atom_site_occupancy
_atom_site_symmetry_multiplicity
_atom_site_calc_flag
_atom_site_refinement_flags
_atom_site_disorder_assembly
_atom_site_disorder_group
U U 0.268564(6) 0.492475(11) 0.365518(8) 0.01860(3) Uani 1 1 d . . .
I1 I 0.203818(12) 0.63353(2) 0.510496(14) 0.02867(5) Uani 1 1 d . . .
I2 I 0.377475(13) 0.76904(2) 0.395648(16) 0.03219(5) Uani 1 1 d . . .
O1 O 0.37009(13) 0.4478(2) 0.48564(15) 0.0257(6) Uani 1 1 d . . .
O2 O 0.18316(14) 0.6182(2) 0.26851(16) 0.0310(6) Uani 1 1 d . . .
N1 N 0.34475(16) 0.4748(3) 0.25112(18) 0.0229(6) Uani 1 1 d . . .
N2 N 0.21017(15) 0.2776(3) 0.43176(18) 0.0253(6) Uani 1 1 d . . .
N3 N 0.15659(16) 0.3322(3) 0.23447(18) 0.0278(7) Uani 1 1 d . . .
N4 N 0.31840(15) 0.2436(3) 0.33259(19) 0.0242(6) Uani 1 1 d . . .
C1 C 0.40115(19) 0.2650(3) 0.3316(2) 0.0292(8) Uani 1 1 d . . .
H1A H 0.424(3) 0.169(5) 0.318(3) 0.064(14) Uiso 1 1 d . . .
H1B H 0.4425(18) 0.289(3) 0.398(2) 0.023(9) Uiso 1 1 d . . .
C2 C 0.39841(18) 0.3741(3) 0.2603(2) 0.0241(7) Uani 1 1 d . . .
C3 C 0.44992(19) 0.3710(4) 0.2100(2) 0.0298(8) Uani 1 1 d . . .
H3 H 0.4930(19) 0.306(4) 0.224(2) 0.026(9) Uiso 1 1 d . . .
C4 C 0.4447(2) 0.4762(4) 0.1482(2) 0.0327(9) Uani 1 1 d . . .
H4 H 0.477(3) 0.473(5) 0.129(3) 0.062(16) Uiso 1 1 d . . .
C5 C 0.3882(2) 0.5784(4) 0.1361(2) 0.0333(9) Uani 1 1 d . . .
H5 H 0.383(2) 0.636(4) 0.100(2) 0.033(10) Uiso 1 1 d . . .
C6 C 0.3404(2) 0.5747(4) 0.1891(2) 0.0279(8) Uani 1 1 d . . .
H6 H 0.302(2) 0.642(4) 0.181(2) 0.037(10) Uiso 1 1 d . . .
C7 C 0.3255(2) 0.1596(3) 0.4159(2) 0.0306(8) Uani 1 1 d . . .
H7A H 0.3375(19) 0.073(4) 0.401(2) 0.028(9) Uiso 1 1 d . . .
H7B H 0.368(2) 0.207(5) 0.474(3) 0.061(14) Uiso 1 1 d . . .
C8 C 0.2483(2) 0.1575(3) 0.4344(2) 0.0264(8) Uani 1 1 d . . .
C9 C 0.2190(2) 0.0362(4) 0.4575(2) 0.0318(9) Uani 1 1 d . . .
H9 H 0.252(2) -0.039(4) 0.459(3) 0.050(13) Uiso 1 1 d . . .
C10 C 0.1503(2) 0.0388(4) 0.4789(3) 0.0401(10) Uani 1 1 d . . .
H10 H 0.122(3) -0.067(5) 0.503(3) 0.077(15) Uiso 1 1 d . . .
C11 C 0.1110(2) 0.1605(4) 0.4759(3) 0.0370(9) Uani 1 1 d . . .
H11 H 0.061(3) 0.170(5) 0.488(3) 0.070(15) Uiso 1 1 d . . .
C12 C 0.1432(2) 0.2772(3) 0.4523(3) 0.0316(8) Uani 1 1 d . . .
H12 H 0.118(2) 0.359(4) 0.440(2) 0.034(10) Uiso 1 1 d . . .
C13 C 0.26625(19) 0.1776(3) 0.2425(2) 0.0281(8) Uani 1 1 d . . .
H13A H 0.2678(19) 0.069(4) 0.238(2) 0.030(9) Uiso 1 1 d . . .
H13B H 0.2791(18) 0.216(3) 0.196(2) 0.022(9) Uiso 1 1 d . . .
C14 C 0.17639(18) 0.2065(3) 0.2163(2) 0.0248(7) Uani 1 1 d . . .
C15 C 0.1171(2) 0.1093(4) 0.1694(2) 0.0344(9) Uani 1 1 d . . .
H15 H 0.131(2) 0.032(4) 0.157(3) 0.028(10) Uiso 1 1 d . . .
C16 C 0.0343(2) 0.1449(4) 0.1405(3) 0.0416(11) Uani 1 1 d . . .
H16 H -0.012(2) 0.075(4) 0.104(2) 0.036(10) Uiso 1 1 d . . .
C17 C 0.0144(2) 0.2742(5) 0.1595(3) 0.0425(11) Uani 1 1 d . . .
H17 H -0.045(2) 0.302(4) 0.137(2) 0.035(10) Uiso 1 1 d . . .
C18 C 0.0762(2) 0.3638(4) 0.2056(3) 0.0366(10) Uani 1 1 d . . .
H18 H 0.0676(19) 0.451(4) 0.220(2) 0.020(8) Uiso 1 1 d . . .
C31 C 0.4264(3) 0.4746(5) 0.5784(3) 0.0458(12) Uani 1 1 d . . .
H31A H 0.493(3) 0.450(5) 0.603(3) 0.075(15) Uiso 1 1 d . . .
H31B H 0.400(3) 0.469(5) 0.608(3) 0.054(15) Uiso 1 1 d . . .
H31C H 0.439(4) 0.595(7) 0.596(5) 0.13(2) Uiso 1 1 d . . .
C32 C 0.1412(3) 0.7367(5) 0.2256(4) 0.0656(13) Uani 1 1 d . . .
H32A H 0.102(4) 0.717(7) 0.161(5) 0.12(2) Uiso 1 1 d . . .
H32B H 0.170(4) 0.797(8) 0.208(6) 0.16(3) Uiso 1 1 d . . .
H32C H 0.100(3) 0.775(6) 0.236(4) 0.09(2) Uiso 1 1 d . . .

loop_
_atom_site_aniso_label
_atom_site_aniso_U_11
_atom_site_aniso_U_22
_atom_site_aniso_U_33
_atom_site_aniso_U_23
_atom_site_aniso_U_13
_atom_site_aniso_U_12
U 0.02073(5) 0.01718(5) 0.01692(5) 0.00124(4) 0.00606(4) 0.00285(4)
I1 0.03467(9) 0.02551(10) 0.03148(9) -0.00541(8) 0.01893(8) -0.00166(8)
I2 0.04455(10) 0.02272(10) 0.03874(10) -0.00638(8) 0.02646(8) -0.00645(8)
O1 0.0240(10) 0.0226(11) 0.0218(10) 0.0000(9) -0.0009(9) -0.0017(9)
O2 0.0388(11) 0.0242(11) 0.0282(10) 0.0069(9) 0.0109(9) 0.0108(10)
N1 0.0264(11) 0.0236(13) 0.0208(12) 0.0022(10) 0.0114(10) 0.0053(10)
N2 0.0273(12) 0.0214(13) 0.0253(12) -0.0006(10) 0.0079(10) -0.0013(11)
N3 0.0273(12) 0.0290(14) 0.0243(12) -0.0053(11) 0.0065(10) 0.0005(11)
N4 0.0251(12) 0.0216(13) 0.0255(12) -0.0020(10) 0.0093(10) -0.0004(10)
C1 0.0248(14) 0.0236(16) 0.0376(17) 0.0016(14) 0.0102(13) 0.0069(13)
C2 0.0210(13) 0.0245(15) 0.0221(14) -0.0037(12) 0.0028(11) 0.0013(12)
C3 0.0266(14) 0.0355(18) 0.0271(15) -0.0066(14) 0.0099(12) -0.0018(14)
C4 0.0274(14) 0.047(2) 0.0276(15) -0.0159(14) 0.0151(12) -0.0124(14)
C5 0.0405(17) 0.040(2) 0.0189(14) -0.0008(14) 0.0104(13) -0.0046(16)
C6 0.0303(15) 0.0328(17) 0.0191(14) -0.0001(13) 0.0076(12) 0.0044(14)
C7 0.0352(16) 0.0220(16) 0.0306(16) 0.0084(13) 0.0081(14) 0.0060(14)
C8 0.0326(15) 0.0213(15) 0.0194(14) 0.0027(12) 0.0033(12) 0.0015(13)
C9 0.0390(17) 0.0216(15) 0.0295(17) 0.0032(13) 0.0072(14) -0.0029(14)
C10 0.056(2) 0.0303(18) 0.0367(18) 0.0015(15) 0.0204(16) -0.0129(17)
C11 0.0444(17) 0.0362(19) 0.0386(17) -0.0041(15) 0.0250(14) -0.0105(15)
C12 0.0372(16) 0.0224(16) 0.0377(17) -0.0008(14) 0.0170(14) 0.0018(14)
C13 0.0299(14) 0.0243(16) 0.0318(15) -0.0073(13) 0.0137(12) 0.0014(13)
C14 0.0247(13) 0.0280(16) 0.0205(14) 0.0000(12) 0.0073(11) -0.0005(13)
C15 0.0359(17) 0.0292(18) 0.0344(17) -0.0027(15) 0.0090(14) -0.0076(15)
C16 0.0292(17) 0.049(2) 0.0390(19) -0.0002(18) 0.0043(15) -0.0086(17)
C17 0.0258(16) 0.057(3) 0.039(2) 0.0035(18) 0.0053(15) -0.0006(17)
C18 0.0286(16) 0.047(2) 0.0320(17) 0.0027(16) 0.0085(14) 0.0070(16)
C31 0.038(2) 0.051(2) 0.032(2) 0.0019(18) -0.0040(18) 0.0030(19)
C32 0.068(2) 0.064(2) 0.078(3) 0.053(2) 0.043(2) 0.048(2)

loop_
_atom_type_symbol
_atom_type_description
_atom_type_scat_dispersion_real
_atom_type_scat_dispersion_imag
_atom_type_scat_source
C C 0.0033 0.0016 'International Tables Vol C Tables 4.2.6.8 and 6.1.1.4'
H H 0.0000 0.0000 'International Tables Vol C Tables 4.2.6.8 and 6.1.1.4'
N N 0.0061 0.0033 'International Tables Vol C Tables 4.2.6.8 and 6.1.1.4'
O O 0.0106 0.0060 'International Tables Vol C Tables 4.2.6.8 and 6.1.1.4'
I I -0.4742 1.8119 'International Tables Vol C Tables 4.2.6.8 and 6.1.1.4'
U U -9.6767 9.6646 'International Tables Vol C Tables 4.2.6.8 and 6.1.1.4'

loop_
_geom_angle_atom_site_label_1
_geom_angle_atom_site_label_2
_geom_angle_atom_site_label_3
_geom_angle
_geom_angle_site_symmetry_1
_geom_angle_site_symmetry_3
_geom_angle_publ_flag
O1 U O2 155.54(9) . . ?
O1 U N1 94.97(9) . . ?
O2 U N1 88.95(9) . . ?
O1 U N2 80.03(8) . . ?
O2 U N2 117.21(9) . . ?
N1 U N2 124.59(8) . . ?
O1 U N4 74.87(8) . . ?
O2 U N4 127.34(8) . . ?
N1 U N4 61.71(8) . . ?
N2 U N4 63.81(8) . . ?
O1 U N3 132.12(8) . . ?
O2 U N3 72.31(9) . . ?
N1 U N3 83.28(8) . . ?
N2 U N3 63.07(8) . . ?
N4 U N3 62.25(8) . . ?
O1 U I1 84.01(7) . . ?
O2 U I1 83.02(7) . . ?
N1 U I1 156.82(6) . . ?
N2 U I1 78.15(6) . . ?
N4 U I1 138.84(6) . . ?
N3 U I1 114.48(6) . . ?
O1 U I2 77.77(6) . . ?
O2 U I2 80.18(6) . . ?
N1 U I2 73.87(6) . . ?
N2 U I2 152.36(5) . . ?
N4 U I2 124.48(6) . . ?
N3 U I2 144.38(6) . . ?
I1 U I2 83.331(7) . . ?
C31 O1 U 153.2(2) . . ?
C32 O2 U 160.2(3) . . ?
C2 N1 C6 117.6(3) . . ?
C2 N1 U 120.5(2) . . ?
C6 N1 U 121.3(2) . . ?
C12 N2 C8 117.7(3) . . ?
C12 N2 U 125.9(2) . . ?
C8 N2 U 116.1(2) . . ?
C14 N3 C18 117.9(3) . . ?
C14 N3 U 120.97(18) . . ?
C18 N3 U 118.9(2) . . ?
C1 N4 C7 109.1(2) . . ?
C1 N4 C13 108.7(3) . . ?
C7 N4 C13 111.7(3) . . ?
C1 N4 U 105.21(18) . . ?
C7 N4 U 105.9(2) . . ?
C13 N4 U 115.97(18) . . ?
N4 C1 C2 110.2(2) . . ?
N1 C2 C3 122.7(3) . . ?
N1 C2 C1 115.4(3) . . ?
C3 C2 C1 121.9(3) . . ?
C4 C3 C2 118.1(3) . . ?
C5 C4 C3 119.9(3) . . ?
C6 C5 C4 118.4(3) . . ?
N1 C6 C5 123.3(3) . . ?
N4 C7 C8 112.6(3) . . ?
N2 C8 C9 121.9(3) . . ?
N2 C8 C7 117.4(3) . . ?
C9 C8 C7 120.6(3) . . ?
C10 C9 C8 119.2(3) . . ?
C9 C10 C11 119.2(4) . . ?
C10 C11 C12 118.7(4) . . ?
N2 C12 C11 123.4(3) . . ?
N4 C13 C14 112.4(3) . . ?
N3 C14 C15 122.3(3) . . ?
N3 C14 C13 116.7(3) . . ?
C15 C14 C13 120.8(3) . . ?
C14 C15 C16 118.5(3) . . ?
C17 C16 C15 118.9(3) . . ?
C18 C17 C16 119.1(3) . . ?
N3 C18 C17 123.3(4) . . ?

loop_
_geom_bond_atom_site_label_1
_geom_bond_atom_site_label_2
_geom_bond_distance
_geom_bond_site_symmetry_2
_geom_bond_publ_flag
U O1 2.0619(19) . ?
U O2 2.072(2) . ?
U N1 2.579(3) . ?
U N2 2.711(3) . ?
U N4 2.715(3) . ?
U N3 2.716(3) . ?
U I1 3.1670(3) . ?
U I2 3.2634(3) . ?
O1 C31 1.409(4) . ?
O2 C32 1.403(5) . ?
N1 C2 1.341(4) . ?
N1 C6 1.347(4) . ?
N2 C12 1.331(5) . ?
N2 C8 1.354(4) . ?
N3 C14 1.344(4) . ?
N3 C18 1.351(4) . ?
N4 C1 1.479(4) . ?
N4 C7 1.481(4) . ?
N4 C13 1.481(4) . ?
C1 C2 1.516(5) . ?
C2 C3 1.393(5) . ?
C3 C4 1.379(5) . ?
C4 C5 1.377(5) . ?
C5 C6 1.371(5) . ?
C7 C8 1.489(5) . ?
C8 C9 1.400(5) . ?
C9 C10 1.370(6) . ?
C10 C11 1.377(6) . ?
C11 C12 1.389(5) . ?
C13 C14 1.505(4) . ?
C14 C15 1.397(5) . ?
C15 C16 1.399(5) . ?
C16 C17 1.382(6) . ?
C17 C18 1.370(5) . ?
